data_7108704
loop_
_publ_author_name
'Ruth L. Webster'
'Nazbanoo Noroozi'
'Savvas G. Hatzikiriakos'
'Jaclyn A. Thomson'
'Laurel L. Schafer'

_publ_section_title
;
 Titanium pyridonates and amidates: novel catalysts for the synthesis of
 random copolymers
;
_journal_name_full Chem.Commun.
_journal_page_first 57
_journal_paper_doi 10.1039/c2cc37201k
_journal_volume 49
_journal_year 2013
_chemical_formula_moiety 'C18 H26 N2 O4 Ti'
_chemical_formula_sum 'C18 H26 N2 O4 Ti'
_chemical_formula_weight 382.31
_space_group_IT_number 14
_symmetry_cell_setting monoclinic
_symmetry_Int_Tables_number 14
_symmetry_space_group_name_Hall '-P 2yn'
_symmetry_space_group_name_H-M 'P 1 21/n 1'
_atom_sites_solution_hydrogens geom
_atom_sites_solution_primary direct
_atom_sites_solution_secondary difmap
_audit_creation_method SHELXL-97
_cell_angle_alpha 90.00
_cell_angle_beta 102.394(3)
_cell_angle_gamma 90.00
_cell_formula_units_Z 8
_cell_length_a 11.5499(6)
_cell_length_b 13.1813(6)
_cell_length_c 26.740(1)
_cell_measurement_reflns_used 7703
_cell_measurement_temperature 100(2)
_cell_measurement_theta_max 27.349
_cell_measurement_theta_min 2.377
_cell_volume 3976.1(3)
_computing_structure_refinement 'SHELXL-97 (Sheldrick, 1997)'
_diffrn_ambient_temperature 100(2)
_diffrn_measured_fraction_theta_full 1.000
_diffrn_measured_fraction_theta_max 0.996
_diffrn_measurement_device_type 'Bruker X8 APEX II'
_diffrn_measurement_method 'area detector'
_diffrn_radiation_monochromator graphite
_diffrn_radiation_probe x-ray
_diffrn_radiation_type MoK\a
_diffrn_radiation_wavelength 0.71073
_diffrn_reflns_av_R_equivalents 0.0461
_diffrn_reflns_av_sigmaI/netI 0.0331
_diffrn_reflns_limit_h_max 14
_diffrn_reflns_limit_h_min -14
_diffrn_reflns_limit_k_max 16
_diffrn_reflns_limit_k_min -17
_diffrn_reflns_limit_l_max 34
_diffrn_reflns_limit_l_min -34
_diffrn_reflns_number 63100
_diffrn_reflns_theta_full 25.00
_diffrn_reflns_theta_max 27.49
_diffrn_reflns_theta_min 1.56
_diffrn_source 'fine-focus sealed tube'
_exptl_absorpt_coefficient_mu 0.453
_exptl_absorpt_correction_T_max 0.9343
_exptl_absorpt_correction_T_min 0.8376
_exptl_absorpt_correction_type multi-scan
_exptl_absorpt_process_details SADABS-2008/1
_exptl_crystal_colour Colourless
_exptl_crystal_density_diffrn 1.277
_exptl_crystal_density_method 'not measured'
_exptl_crystal_description Plates
_exptl_crystal_F_000 1616
_exptl_crystal_recrystallization_method HEXANES
_exptl_crystal_size_max 0.53
_exptl_crystal_size_mid 0.45
_exptl_crystal_size_min 0.15
_refine_diff_density_max 0.295
_refine_diff_density_min -0.338
_refine_diff_density_rms 0.053
_refine_ls_extinction_method none
_refine_ls_goodness_of_fit_ref 1.037
_refine_ls_hydrogen_treatment constr
_refine_ls_matrix_type full
_refine_ls_number_parameters 463
_refine_ls_number_reflns 9082
_refine_ls_number_restraints 0
_refine_ls_restrained_S_all 1.037
_refine_ls_R_factor_all 0.0564
_refine_ls_R_factor_gt 0.0385
_refine_ls_shift/su_max 0.001
_refine_ls_shift/su_mean 0.000
_refine_ls_structure_factor_coef Fsqd
_refine_ls_weighting_details 'calc w=1/[\s^2^(Fo^2^)+(0.0350P)^2^+2.6413P] where P=(Fo^2^+2Fc^2^)/3'
_refine_ls_weighting_scheme calc
_refine_ls_wR_factor_gt 0.0835
_refine_ls_wR_factor_ref 0.0905
_reflns_number_gt 7192
_reflns_number_total 9082
_reflns_threshold_expression >2sigma(I)
_cod_data_source_file c2cc37201k.txt
_cod_data_source_block ls334_0m
_cod_original_cell_volume 3976.1(4)
_cod_original_sg_symbol_H-M P21/n
_cod_database_code 7108704

loop_
_symmetry_equiv_pos_as_xyz
'x, y, z'
'-x+1/2, y+1/2, -z+1/2'
'-x, -y, -z'
'x-1/2, -y-1/2, z-1/2'

loop_
_atom_site_label
_atom_site_type_symbol
_atom_site_fract_x
_atom_site_fract_y
_atom_site_fract_z
_atom_site_U_iso_or_equiv
_atom_site_adp_type
_atom_site_occupancy
_atom_site_symmetry_multiplicity
_atom_site_calc_flag
_atom_site_refinement_flags
C19 C 0.75062(15) 0.15562(14) 0.38663(7) 0.0183(4) Uani 1 1 d .
C1 C 0.42210(16) 0.53297(14) 0.22720(7) 0.0183(4) Uani 1 1 d .
C2 C 0.38193(17) 0.43893(14) 0.20684(7) 0.0238(4) Uani 1 1 d .
H2 H 0.4338 0.3922 0.1958 0.029 Uiso 1 1 calc R
C20 C 0.77771(16) 0.12636(15) 0.34024(7) 0.0244(4) Uani 1 1 d .
H20 H 0.8214 0.1693 0.3225 0.029 Uiso 1 1 calc R
C21 C 0.73806(17) 0.03231(16) 0.32142(8) 0.0279(4) Uani 1 1 d .
H21 H 0.7554 0.0093 0.2902 0.034 Uiso 1 1 calc R
C3 C 0.26435(18) 0.41636(15) 0.20335(8) 0.0274(4) Uani 1 1 d .
H3 H 0.2333 0.3539 0.1886 0.033 Uiso 1 1 calc R
C4 C 0.19029(17) 0.48425(15) 0.22126(8) 0.0263(4) Uani 1 1 d .
H4 H 0.1091 0.4682 0.2189 0.032 Uiso 1 1 calc R
C22 C 0.67310(17) -0.02944(15) 0.34745(7) 0.0252(4) Uani 1 1 d .
H22 H 0.6443 -0.0933 0.3336 0.030 Uiso 1 1 calc R
C5 C 0.23584(16) 0.57504(14) 0.24251(7) 0.0225(4) Uani 1 1 d .
C23 C 0.65068(15) 0.00286(14) 0.39375(7) 0.0205(4) Uani 1 1 d .
C24 C 0.58415(19) -0.05995(15) 0.42478(8) 0.0304(5) Uani 1 1 d .
H24A H 0.6117 -0.0437 0.4612 0.046 Uiso 1 1 calc R
H24B H 0.5979 -0.1320 0.4192 0.046 Uiso 1 1 calc R
H24C H 0.4992 -0.0452 0.4143 0.046 Uiso 1 1 calc R
C6 C 0.16386(18) 0.65168(17) 0.26388(9) 0.0346(5) Uani 1 1 d .
H6A H 0.1941 0.6577 0.3009 0.052 Uiso 1 1 calc R
H6B H 0.0808 0.6299 0.2571 0.052 Uiso 1 1 calc R
H6C H 0.1695 0.7176 0.2476 0.052 Uiso 1 1 calc R
C25 C 0.77531(16) 0.09547(14) 0.53962(7) 0.0191(4) Uani 1 1 d .
C7 C 0.46060(15) 0.67782(13) 0.35906(7) 0.0184(4) Uani 1 1 d .
C8 C 0.43096(17) 0.67398(15) 0.40686(7) 0.0235(4) Uani 1 1 d .
H8 H 0.3950 0.7299 0.4200 0.028 Uiso 1 1 calc R
C26 C 0.81302(18) 0.02655(15) 0.57924(7) 0.0254(4) Uani 1 1 d .
H26 H 0.7584 -0.0054 0.5962 0.030 Uiso 1 1 calc R
C27 C 0.93301(18) 0.00645(16) 0.59296(8) 0.0283(4) Uani 1 1 d .
H27 H 0.9621 -0.0396 0.6201 0.034 Uiso 1 1 calc R
C9 C 0.45641(18) 0.58482(16) 0.43415(7) 0.0272(4) Uani 1 1 d .
H9 H 0.4375 0.5790 0.4669 0.033 Uiso 1 1 calc R
C10 C 0.50925(17) 0.50337(15) 0.41457(7) 0.0246(4) Uani 1 1 d .
H10 H 0.5263 0.4424 0.4337 0.030 Uiso 1 1 calc R
C29 C 0.96869(16) 0.11990(14) 0.52793(7) 0.0195(4) Uani 1 1 d .
C11 C 0.53668(15) 0.51253(14) 0.36676(7) 0.0197(4) Uani 1 1 d .
C12 C 0.59357(19) 0.42901(15) 0.34249(8) 0.0290(4) Uani 1 1 d .
H12A H 0.5350 0.3991 0.3144 0.044 Uiso 1 1 calc R
H12B H 0.6232 0.3767 0.3681 0.044 Uiso 1 1 calc R
H12C H 0.6597 0.4566 0.3291 0.044 Uiso 1 1 calc R
C30 C 1.04783(16) 0.17470(15) 0.49929(8) 0.0248(4) Uani 1 1 d .
H30A H 1.0044 0.1882 0.4642 0.037 Uiso 1 1 calc R
H30B H 1.1174 0.1327 0.4984 0.037 Uiso 1 1 calc R
H30C H 1.0735 0.2390 0.5165 0.037 Uiso 1 1 calc R
C13 C 0.77546(17) 0.68533(16) 0.31710(9) 0.0343(5) Uani 1 1 d .
H13 H 0.7799 0.6111 0.3100 0.041 Uiso 1 1 calc R
C31 C 0.84696(17) 0.40071(15) 0.51316(9) 0.0313(5) Uani 1 1 d .
H31 H 0.9137 0.3687 0.5004 0.038 Uiso 1 1 calc R
C14 C 0.8699(2) 0.7397(2) 0.29619(11) 0.0529(7) Uani 1 1 d .
H14A H 0.8558 0.7295 0.2591 0.079 Uiso 1 1 calc R
H14B H 0.9480 0.7126 0.3123 0.079 Uiso 1 1 calc R
H14C H 0.8673 0.8124 0.3036 0.079 Uiso 1 1 calc R
C32 C 0.8212(2) 0.50341(18) 0.48845(12) 0.0540(7) Uani 1 1 d .
H32A H 0.8003 0.4955 0.4512 0.081 Uiso 1 1 calc R
H32B H 0.8916 0.5466 0.4979 0.081 Uiso 1 1 calc R
H32C H 0.7549 0.5349 0.5002 0.081 Uiso 1 1 calc R
C33 C 0.8798(2) 0.4061(2) 0.57065(10) 0.0543(7) Uani 1 1 d .
H33A H 0.8174 0.4418 0.5833 0.082 Uiso 1 1 calc R
H33B H 0.9549 0.4429 0.5813 0.082 Uiso 1 1 calc R
H33C H 0.8887 0.3373 0.5848 0.082 Uiso 1 1 calc R
C15 C 0.7917(2) 0.70092(19) 0.37440(9) 0.0424(6) Uani 1 1 d .
H15A H 0.7914 0.7737 0.3819 0.064 Uiso 1 1 calc R
H15B H 0.8673 0.6713 0.3919 0.064 Uiso 1 1 calc R
H15C H 0.7267 0.6678 0.3864 0.064 Uiso 1 1 calc R
C34 C 0.42948(16) 0.19981(15) 0.43206(8) 0.0242(4) Uani 1 1 d .
H34 H 0.4379 0.1280 0.4444 0.029 Uiso 1 1 calc R
C16 C 0.45075(18) 0.86009(15) 0.18261(7) 0.0246(4) Uani 1 1 d .
H16 H 0.3759 0.8992 0.1812 0.030 Uiso 1 1 calc R
C35 C 0.34704(17) 0.25494(18) 0.45946(8) 0.0319(5) Uani 1 1 d .
H35A H 0.3819 0.2567 0.4962 0.048 Uiso 1 1 calc R
H35B H 0.2707 0.2195 0.4536 0.048 Uiso 1 1 calc R
H35C H 0.3349 0.3244 0.4463 0.048 Uiso 1 1 calc R
C17 C 0.5537(2) 0.93278(18) 0.19405(9) 0.0433(6) Uani 1 1 d .
H17A H 0.5574 0.9644 0.2275 0.065 Uiso 1 1 calc R
H17B H 0.5432 0.9854 0.1676 0.065 Uiso 1 1 calc R
H17C H 0.6276 0.8958 0.1945 0.065 Uiso 1 1 calc R
C36 C 0.38674(19) 0.19994(19) 0.37451(8) 0.0354(5) Uani 1 1 d .
H36A H 0.3767 0.2701 0.3622 0.053 Uiso 1 1 calc R
H36B H 0.3107 0.1643 0.3653 0.053 Uiso 1 1 calc R
H36C H 0.4451 0.1656 0.3587 0.053 Uiso 1 1 calc R
C18 C 0.44205(19) 0.80577(17) 0.13207(8) 0.0319(5) Uani 1 1 d .
H18A H 0.5190 0.7758 0.1309 0.048 Uiso 1 1 calc R
H18B H 0.4193 0.8543 0.1039 0.048 Uiso 1 1 calc R
H18C H 0.3822 0.7521 0.1287 0.048 Uiso 1 1 calc R
C28 C 1.01164(17) 0.05314(15) 0.56739(7) 0.0242(4) Uani 1 1 d .
H28 H 1.0941 0.0392 0.5770 0.029 Uiso 1 1 calc R
N1 N 0.35062(13) 0.59829(11) 0.24468(6) 0.0179(3) Uani 1 1 d .
N2 N 0.51232(13) 0.59926(11) 0.34016(6) 0.0170(3) Uani 1 1 d .
N3 N 0.69061(12) 0.09456(11) 0.41263(6) 0.0169(3) Uani 1 1 d .
N4 N 0.85155(13) 0.13940(11) 0.51442(6) 0.0179(3) Uani 1 1 d .
O1 O 0.53031(11) 0.56926(10) 0.23219(5) 0.0209(3) Uani 1 1 d .
O2 O 0.44264(11) 0.75528(9) 0.32671(5) 0.0201(3) Uani 1 1 d .
O3 O 0.66309(11) 0.72240(10) 0.29135(5) 0.0241(3) Uani 1 1 d .
O4 O 0.46278(12) 0.78839(10) 0.22252(5) 0.0271(3) Uani 1 1 d .
O5 O 0.77765(11) 0.24332(9) 0.41018(5) 0.0195(3) Uani 1 1 d .
O6 O 0.66537(11) 0.12661(10) 0.52228(5) 0.0212(3) Uani 1 1 d .
O7 O 0.74426(11) 0.33895(10) 0.49860(5) 0.0233(3) Uani 1 1 d .
O8 O 0.54274(11) 0.24771(9) 0.44431(5) 0.0211(3) Uani 1 1 d .
Ti1 Ti 0.50864(3) 0.69599(2) 0.270497(12) 0.01705(8) Uani 1 1 d .
Ti2 Ti 0.69604(3) 0.22115(2) 0.468071(12) 0.01654(8) Uani 1 1 d .

loop_
_atom_site_aniso_label
_atom_site_aniso_U_11
_atom_site_aniso_U_22
_atom_site_aniso_U_33
_atom_site_aniso_U_23
_atom_site_aniso_U_13
_atom_site_aniso_U_12
C19 0.0141(8) 0.0200(9) 0.0201(9) 0.0010(7) 0.0022(7) 0.0016(7)
C1 0.0202(9) 0.0201(9) 0.0149(8) 0.0020(7) 0.0046(7) -0.0010(7)
C2 0.0270(10) 0.0189(9) 0.0253(10) -0.0019(8) 0.0051(8) 0.0010(7)
C20 0.0213(9) 0.0327(11) 0.0202(9) -0.0003(8) 0.0066(8) -0.0005(8)
C21 0.0261(10) 0.0370(12) 0.0211(10) -0.0079(8) 0.0057(8) 0.0036(9)
C3 0.0323(11) 0.0192(10) 0.0280(10) 0.0000(8) 0.0006(9) -0.0067(8)
C4 0.0200(9) 0.0274(10) 0.0306(11) 0.0024(8) 0.0031(8) -0.0073(8)
C22 0.0232(9) 0.0241(10) 0.0265(10) -0.0093(8) 0.0013(8) 0.0019(8)
C5 0.0183(9) 0.0246(10) 0.0246(10) 0.0026(8) 0.0047(8) -0.0012(7)
C23 0.0172(8) 0.0175(9) 0.0254(10) -0.0014(7) 0.0015(7) 0.0009(7)
C24 0.0344(11) 0.0207(10) 0.0378(12) -0.0041(9) 0.0115(9) -0.0066(8)
C6 0.0205(10) 0.0362(12) 0.0487(14) -0.0081(10) 0.0107(9) 0.0007(9)
C25 0.0201(9) 0.0205(9) 0.0180(9) -0.0050(7) 0.0068(7) -0.0010(7)
C7 0.0152(8) 0.0188(9) 0.0206(9) -0.0009(7) 0.0026(7) 0.0000(7)
C8 0.0239(9) 0.0261(10) 0.0220(9) -0.0031(8) 0.0086(8) 0.0032(8)
C26 0.0289(10) 0.0281(10) 0.0213(9) 0.0030(8) 0.0105(8) 0.0000(8)
C27 0.0335(11) 0.0293(11) 0.0210(10) 0.0027(8) 0.0034(8) 0.0059(9)
C9 0.0305(10) 0.0342(11) 0.0187(9) 0.0021(8) 0.0096(8) 0.0016(9)
C10 0.0271(10) 0.0249(10) 0.0223(10) 0.0069(8) 0.0065(8) 0.0011(8)
C29 0.0178(8) 0.0205(9) 0.0205(9) -0.0056(7) 0.0048(7) -0.0004(7)
C11 0.0184(8) 0.0193(9) 0.0208(9) 0.0028(7) 0.0034(7) 0.0018(7)
C12 0.0379(11) 0.0219(10) 0.0300(11) 0.0055(8) 0.0132(9) 0.0098(9)
C30 0.0169(9) 0.0293(11) 0.0285(10) -0.0007(8) 0.0056(8) -0.0008(8)
C13 0.0200(10) 0.0249(11) 0.0558(14) -0.0107(10) 0.0034(10) 0.0020(8)
C31 0.0167(9) 0.0241(10) 0.0516(14) -0.0107(9) 0.0042(9) -0.0039(8)
C14 0.0225(11) 0.0693(18) 0.0709(19) -0.0222(15) 0.0190(12) -0.0095(11)
C32 0.0349(13) 0.0313(13) 0.092(2) 0.0065(14) 0.0046(14) -0.0101(10)
C33 0.0409(14) 0.0590(17) 0.0539(17) -0.0195(14) -0.0103(12) -0.0072(12)
C15 0.0290(12) 0.0426(14) 0.0485(14) 0.0048(11) -0.0075(10) -0.0027(10)
C34 0.0176(9) 0.0239(10) 0.0298(10) -0.0014(8) 0.0024(8) -0.0033(7)
C16 0.0267(10) 0.0233(10) 0.0227(10) 0.0066(8) 0.0027(8) 0.0009(8)
C35 0.0191(9) 0.0483(13) 0.0288(11) 0.0008(10) 0.0059(8) -0.0025(9)
C17 0.0562(15) 0.0381(13) 0.0326(12) 0.0067(10) 0.0032(11) -0.0239(11)
C36 0.0259(10) 0.0494(14) 0.0293(11) -0.0082(10) 0.0024(9) -0.0036(10)
C18 0.0331(11) 0.0342(12) 0.0256(10) -0.0007(9) -0.0001(9) -0.0002(9)
C28 0.0203(9) 0.0284(10) 0.0230(10) -0.0021(8) 0.0022(8) 0.0034(8)
N1 0.0175(7) 0.0182(7) 0.0183(7) 0.0011(6) 0.0044(6) -0.0008(6)
N2 0.0172(7) 0.0171(7) 0.0171(7) 0.0008(6) 0.0049(6) 0.0002(6)
N3 0.0158(7) 0.0163(7) 0.0188(7) 0.0000(6) 0.0044(6) 0.0004(6)
N4 0.0173(7) 0.0196(8) 0.0174(7) -0.0017(6) 0.0049(6) -0.0008(6)
O1 0.0189(6) 0.0237(7) 0.0222(7) -0.0034(5) 0.0090(5) -0.0026(5)
O2 0.0235(7) 0.0160(6) 0.0210(6) 0.0014(5) 0.0053(5) 0.0033(5)
O3 0.0184(6) 0.0250(7) 0.0292(7) -0.0028(6) 0.0056(5) -0.0048(5)
O4 0.0340(8) 0.0224(7) 0.0247(7) 0.0068(6) 0.0059(6) -0.0040(6)
O5 0.0193(6) 0.0169(6) 0.0230(7) -0.0007(5) 0.0063(5) -0.0025(5)
O6 0.0169(6) 0.0268(7) 0.0215(7) -0.0009(5) 0.0072(5) -0.0015(5)
O7 0.0186(6) 0.0215(7) 0.0296(7) -0.0087(6) 0.0052(6) -0.0031(5)
O8 0.0152(6) 0.0198(6) 0.0278(7) -0.0018(5) 0.0036(5) -0.0007(5)
Ti1 0.01727(16) 0.01624(16) 0.01818(16) 0.00135(13) 0.00499(12) -0.00289(12)
Ti2 0.01415(15) 0.01596(16) 0.01985(16) -0.00288(12) 0.00440(12) -0.00017(12)

loop_
_atom_type_symbol
_atom_type_description
_atom_type_scat_dispersion_real
_atom_type_scat_dispersion_imag
_atom_type_scat_source
C C 0.0033 0.0016 'International Tables Vol C Tables 4.2.6.8 and 6.1.1.4'
H H 0.0000 0.0000 'International Tables Vol C Tables 4.2.6.8 and 6.1.1.4'
N N 0.0061 0.0033 'International Tables Vol C Tables 4.2.6.8 and 6.1.1.4'
O O 0.0106 0.0060 'International Tables Vol C Tables 4.2.6.8 and 6.1.1.4'
Ti Ti 0.2776 0.4457 'International Tables Vol C Tables 4.2.6.8 and 6.1.1.4'

loop_
_geom_angle_atom_site_label_1
_geom_angle_atom_site_label_2
_geom_angle_atom_site_label_3
_geom_angle
O5 C19 N3 111.82(15)
O5 C19 C20 126.12(17)
N3 C19 C20 122.05(17)
O5 C19 Ti2 51.09(8)
N3 C19 Ti2 60.81(9)
C20 C19 Ti2 175.84(14)
O1 C1 N1 111.85(15)
O1 C1 C2 126.28(17)
N1 C1 C2 121.87(17)
O1 C1 Ti1 51.34(8)
N1 C1 Ti1 60.72(9)
C2 C1 Ti1 174.84(14)
C3 C2 C1 117.44(18)
C21 C20 C19 116.89(18)
C20 C21 C22 121.06(18)
C2 C3 C4 120.59(18)
C5 C4 C3 119.42(18)
C23 C22 C21 119.46(18)
N1 C5 C4 119.92(18)
N1 C5 C6 116.81(17)
C4 C5 C6 123.26(18)
N3 C23 C22 119.62(17)
N3 C23 C24 117.53(16)
C22 C23 C24 122.85(17)
O6 C25 N4 111.90(16)
O6 C25 C26 126.16(17)
N4 C25 C26 121.93(17)
O6 C25 Ti2 51.00(8)
N4 C25 Ti2 60.90(9)
C26 C25 Ti2 177.15(14)
O2 C7 N2 111.55(15)
O2 C7 C8 126.29(16)
N2 C7 C8 122.17(17)
O2 C7 Ti1 50.06(8)
N2 C7 Ti1 61.48(9)
C8 C7 Ti1 176.34(14)
C9 C8 C7 116.69(17)
C27 C26 C25 117.35(18)
C26 C27 C28 120.54(18)
C8 C9 C10 121.23(18)
C11 C10 C9 119.02(18)
N4 C29 C28 120.08(17)
N4 C29 C30 117.28(16)
C28 C29 C30 122.62(17)
N2 C11 C10 119.91(17)
N2 C11 C12 117.19(16)
C10 C11 C12 122.90(17)
O3 C13 C14 108.4(2)
O3 C13 C15 110.18(17)
C14 C13 C15 111.55(19)
O7 C31 C33 108.65(19)
O7 C31 C32 108.63(17)
C33 C31 C32 112.8(2)
O8 C34 C35 108.61(16)
O8 C34 C36 108.43(16)
C35 C34 C36 113.07(17)
O4 C16 C17 109.11(16)
O4 C16 C18 109.61(16)
C17 C16 C18 112.35(18)
C29 C28 C27 119.44(18)
C1 N1 C5 120.69(16)
C1 N1 Ti1 87.39(10)
C5 N1 Ti1 151.61(13)
C11 N2 C7 120.98(15)
C11 N2 Ti1 152.22(12)
C7 N2 Ti1 86.78(10)
C19 N3 C23 120.86(16)
C19 N3 Ti2 87.23(10)
C23 N3 Ti2 151.40(13)
C29 N4 C25 120.63(16)
C29 N4 Ti2 152.11(13)
C25 N4 Ti2 87.17(11)
C1 O1 Ti1 97.74(10)
C7 O2 Ti1 99.15(10)
C13 O3 Ti1 146.40(13)
C16 O4 Ti1 167.89(13)
C19 O5 Ti2 97.97(10)
C25 O6 Ti2 98.13(10)
C31 O7 Ti2 141.47(12)
C34 O8 Ti2 141.89(12)
O4 Ti1 O3 102.49(6)
O4 Ti1 O2 100.04(6)
O3 Ti1 O2 101.95(6)
O4 Ti1 O1 104.75(6)
O3 Ti1 O1 95.52(6)
O2 Ti1 O1 145.66(5)
O4 Ti1 N1 94.35(6)
O3 Ti1 N1 155.53(6)
O2 Ti1 N1 92.30(5)
O1 Ti1 N1 62.72(5)
O4 Ti1 N2 160.33(6)
O3 Ti1 N2 90.68(6)
O2 Ti1 N2 62.52(5)
O1 Ti1 N2 88.20(5)
N1 Ti1 N2 78.28(5)
O4 Ti1 C1 102.99(6)
O3 Ti1 C1 125.17(6)
O2 Ti1 C1 120.01(6)
O1 Ti1 C1 30.92(5)
N1 Ti1 C1 31.89(5)
N2 Ti1 C1 80.43(5)
O4 Ti1 C7 130.29(6)
O3 Ti1 C7 97.46(6)
O2 Ti1 C7 30.78(5)
O1 Ti1 C7 118.12(6)
N1 Ti1 C7 84.62(5)
N2 Ti1 C7 31.73(5)
C1 Ti1 C7 101.56(6)
O8 Ti2 O7 100.40(6)
O8 Ti2 O5 107.01(6)
O7 Ti2 O5 94.25(6)
O8 Ti2 O6 93.66(6)
O7 Ti2 O6 107.26(6)
O5 Ti2 O6 146.99(5)
O8 Ti2 N3 91.49(6)
O7 Ti2 N3 156.63(6)
O5 Ti2 N3 62.87(5)
O6 Ti2 N3 91.82(5)
O8 Ti2 N4 155.97(6)
O7 Ti2 N4 91.78(6)
O5 Ti2 N4 92.50(5)
O6 Ti2 N4 62.79(5)
N3 Ti2 N4 84.95(5)
O8 Ti2 C19 99.85(6)
O7 Ti2 C19 125.15(6)
O5 Ti2 C19 30.95(5)
O6 Ti2 C19 121.58(6)
N3 Ti2 C19 31.96(5)
N4 Ti2 C19 89.64(5)
O8 Ti2 C25 124.38(6)
O7 Ti2 C25 101.27(6)
O5 Ti2 C25 121.56(5)
O6 Ti2 C25 30.86(5)
N3 Ti2 C25 88.10(5)
N4 Ti2 C25 31.92(5)
C19 Ti2 C25 107.87(6)

loop_
_geom_bond_atom_site_label_1
_geom_bond_atom_site_label_2
_geom_bond_distance
C19 O5 1.321(2)
C19 N3 1.348(2)
C19 C20 1.397(3)
C19 Ti2 2.5445(18)
C1 O1 1.318(2)
C1 N1 1.344(2)
C1 C2 1.393(3)
C1 Ti1 2.5418(18)
C2 C3 1.374(3)
C20 C21 1.379(3)
C21 C22 1.391(3)
C3 C4 1.392(3)
C4 C5 1.380(3)
C22 C23 1.385(3)
C5 N1 1.350(2)
C5 C6 1.497(3)
C23 N3 1.352(2)
C23 C24 1.496(3)
C25 O6 1.320(2)
C25 N4 1.349(2)
C25 C26 1.393(3)
C25 Ti2 2.5477(19)
C7 O2 1.325(2)
C7 N2 1.347(2)
C7 C8 1.393(2)
C7 Ti1 2.5568(18)
C8 C9 1.381(3)
C26 C27 1.381(3)
C27 C28 1.392(3)
C9 C10 1.392(3)
C10 C11 1.387(3)
C29 N4 1.348(2)
C29 C28 1.382(3)
C29 C30 1.498(3)
C11 N2 1.344(2)
C11 C12 1.499(3)
C13 O3 1.419(2)
C13 C14 1.510(3)
C13 C15 1.517(3)
C31 O7 1.422(2)
C31 C33 1.504(3)
C31 C32 1.508(3)
C34 O8 1.426(2)
C34 C35 1.507(3)
C34 C36 1.512(3)
C16 O4 1.410(2)
C16 C17 1.507(3)
C16 C18 1.513(3)
N1 Ti1 2.2193(15)
N2 Ti1 2.2501(15)
N3 Ti2 2.2240(15)
N4 Ti2 2.2289(15)
O1 Ti1 2.0031(13)
O2 Ti1 1.9856(13)
O3 Ti1 1.7853(13)
O4 Ti1 1.7658(13)
O5 Ti2 1.9992(13)
O6 Ti2 2.0001(13)
O7 Ti2 1.7868(13)
O8 Ti2 1.7828(12)
